data_4315292
loop_
_publ_author_name
'Peter Nockemann'
'Rik Van Deun'
'Ben Thijs'
'Diederik Huys'
'Evert Vanecht'
'Kristof Van Hecke'
'Luc Van Meervelt'
'Koen Binnemans'

_publ_section_title
;
 Uranyl Complexes of Carboxyl-Functionalized Ionic Liquids
;
_journal_name_full 'Inorganic Chemistry'
_journal_page_first 3351
_journal_page_last 3360
_journal_paper_doi 10.1021/ic902406h
_journal_volume 49
_journal_year 2010
_chemical_formula_moiety 'C28 H53 N4 O13 U2, 3(C2 F6 N1 O4 S2), H2 O'
_chemical_formula_sum 'C34 H55 F18 N7 O26 S6 U2'
_chemical_formula_weight 1988.33
_chemical_name_systematic
; 
 ? 
;
_space_group_IT_number 13
_symmetry_cell_setting monoclinic
_symmetry_space_group_name_Hall '-P 2yc'
_symmetry_space_group_name_H-M 'P 1 2/c 1'
_atom_sites_solution_hydrogens geom
_atom_sites_solution_primary direct
_atom_sites_solution_secondary difmap
_audit_creation_method SHELXL-97
_cell_angle_alpha 90.00
_cell_angle_beta 118.361(5)
_cell_angle_gamma 90.00
_cell_formula_units_Z 2
_cell_length_a 16.861(2)
_cell_length_b 13.264(2)
_cell_length_c 16.692(3)
_cell_measurement_reflns_used 6448
_cell_measurement_temperature 293(2)
_cell_measurement_theta_max 71.28
_cell_measurement_theta_min 2.97
_cell_volume 3285.0(9)
_computing_cell_refinement 'Bruker SAINT'
_computing_data_collection 'Bruker SMART'
_computing_data_reduction 'Bruker SAINT'
_computing_publication_material Platon
_computing_structure_refinement 'SHELXL-97 (Sheldrick, 1997)'
_computing_structure_solution 'SHELXS-97 (Sheldrick, 1990)'
_diffrn_ambient_temperature 293(2)
_diffrn_measured_fraction_theta_full 0.986
_diffrn_measured_fraction_theta_max 0.986
_diffrn_measurement_device_type 'SMART 6000'
_diffrn_measurement_method '\w and \f scans'
_diffrn_radiation_monochromator 'crossed G\"obel mirrors'
_diffrn_radiation_source 'fine-focus sealed tube'
_diffrn_radiation_type CuK\a
_diffrn_radiation_wavelength 1.54178
_diffrn_reflns_av_R_equivalents 0.1410
_diffrn_reflns_av_sigmaI/netI 0.0739
_diffrn_reflns_limit_h_max 17
_diffrn_reflns_limit_h_min -20
_diffrn_reflns_limit_k_max 15
_diffrn_reflns_limit_k_min 0
_diffrn_reflns_limit_l_max 19
_diffrn_reflns_limit_l_min 0
_diffrn_reflns_number 30117
_diffrn_reflns_theta_full 66.59
_diffrn_reflns_theta_max 66.59
_diffrn_reflns_theta_min 2.98
_exptl_absorpt_coefficient_mu 16.742
_exptl_absorpt_correction_T_max 0.187
_exptl_absorpt_correction_T_min 0.0647
_exptl_absorpt_correction_type refdelf
_exptl_absorpt_process_details 'WinGX - Version 1.70.01'
_exptl_crystal_colour yellow
_exptl_crystal_density_diffrn 2.010
_exptl_crystal_density_method 'not measured'
_exptl_crystal_description block
_exptl_crystal_F_000 1916
_exptl_crystal_size_max 0.2
_exptl_crystal_size_mid 0.1
_exptl_crystal_size_min 0.1
_refine_diff_density_max 1.508
_refine_diff_density_min -1.279
_refine_diff_density_rms 0.195
_refine_ls_extinction_method none
_refine_ls_goodness_of_fit_ref 1.035
_refine_ls_hydrogen_treatment mixed
_refine_ls_matrix_type full
_refine_ls_number_parameters 596
_refine_ls_number_reflns 5733
_refine_ls_number_restraints 652
_refine_ls_restrained_S_all 1.007
_refine_ls_R_factor_all 0.1043
_refine_ls_R_factor_gt 0.0714
_refine_ls_shift/su_max 0.000
_refine_ls_shift/su_mean 0.000
_refine_ls_structure_factor_coef Fsqd
_refine_ls_weighting_details 'calc w=1/[\s^2^(Fo^2^)+(0.1007P)^2^+33.3567P] where P=(Fo^2^+2Fc^2^)/3'
_refine_ls_weighting_scheme calc
_refine_ls_wR_factor_gt 0.1790
_refine_ls_wR_factor_ref 0.1992
_reflns_number_gt 4092
_reflns_number_total 5733
_reflns_threshold_expression >2sigma(I)
_cod_data_source_file ic902406h_si_002.cif
_cod_data_source_block wg184
_cod_original_sg_symbol_H-M 'P 2/c'
_cod_database_code 4315292

loop_
_symmetry_equiv_pos_as_xyz
'x, y, z'
'-x, y, -z+1/2'
'-x, -y, -z'
'x, -y, z-1/2'

loop_
_atom_site_label
_atom_site_type_symbol
_atom_site_fract_x
_atom_site_fract_y
_atom_site_fract_z
_atom_site_U_iso_or_equiv
_atom_site_adp_type
_atom_site_occupancy
_atom_site_symmetry_multiplicity
_atom_site_calc_flag
_atom_site_refinement_flags
_atom_site_disorder_assembly
_atom_site_disorder_group
C1 C 1.2184(3) 0.6440(5) 0.3318(3) 0.0616(17) Uani 1 1 d . . .
C2 C 1.2821(4) 0.7202(6) 0.3994(4) 0.094(3) Uani 1 1 d . . .
H2A H 1.3416 0.6901 0.4303 0.113 Uiso 1 1 calc R . .
H2B H 1.2858 0.7777 0.3654 0.113 Uiso 1 1 calc R . .
C3 C 1.1658(5) 0.8018(7) 0.4310(5) 0.109(3) Uani 1 1 d U . .
H3A H 1.1649 0.8712 0.4121 0.131 Uiso 1 1 calc R . .
H3B H 1.1230 0.7631 0.3791 0.131 Uiso 1 1 calc R . .
C4 C 1.1430(6) 0.7962(8) 0.5083(6) 0.135(3) Uani 1 1 d U . .
H4A H 1.0798 0.7799 0.4854 0.162 Uiso 1 1 calc R . .
H4B H 1.1554 0.8600 0.5404 0.162 Uiso 1 1 calc R . .
C5 C 1.2029(6) 0.7125(8) 0.5719(6) 0.138(3) Uani 1 1 d U . .
H5A H 1.2378 0.7377 0.6335 0.166 Uiso 1 1 calc R . .
H5B H 1.1665 0.6562 0.5726 0.166 Uiso 1 1 calc R . .
C6 C 1.2630(5) 0.6811(7) 0.5344(4) 0.110(3) Uani 1 1 d U . .
H6A H 1.3243 0.6743 0.5833 0.132 Uiso 1 1 calc R . .
H6B H 1.2438 0.6164 0.5043 0.132 Uiso 1 1 calc R . .
C7 C 1.3281(6) 0.8399(6) 0.5225(5) 0.123(4) Uani 1 1 d U . .
H7A H 1.3230 0.8942 0.4823 0.184 Uiso 1 1 calc R . .
H7B H 1.3880 0.8125 0.5490 0.184 Uiso 1 1 calc R . .
H7C H 1.3164 0.8648 0.5699 0.184 Uiso 1 1 calc R . .
C8 C 0.8958(4) 0.4190(6) 0.0054(3) 0.0768(14) Uani 1 1 d U . .
C9 C 0.8421(3) 0.3700(5) 0.0434(3) 0.0727(13) Uani 1 1 d U . .
H9A H 0.8115 0.4221 0.0591 0.087 Uiso 1 1 calc R . .
H9B H 0.8831 0.3359 0.0993 0.087 Uiso 1 1 calc R . .
C10 C 0.7254(4) 0.2411(6) 0.0290(4) 0.0906(16) Uani 1 1 d U . .
H10A H 0.7613 0.1850 0.0654 0.109 Uiso 1 1 calc R . .
H10B H 0.7150 0.2876 0.0680 0.109 Uiso 1 1 calc R . .
C11 C 0.6390(4) 0.2054(6) -0.0466(5) 0.0961(16) Uani 1 1 d U . .
H11A H 0.5914 0.2116 -0.0299 0.115 Uiso 1 1 calc R . .
H11B H 0.6441 0.1349 -0.0591 0.115 Uiso 1 1 calc R . .
C12 C 0.6163(4) 0.2697(6) -0.1320(5) 0.0955(16) Uani 1 1 d U . .
H12A H 0.5607 0.3068 -0.1506 0.115 Uiso 1 1 calc R . .
H12B H 0.6098 0.2274 -0.1822 0.115 Uiso 1 1 calc R . .
C13 C 0.6969(4) 0.3430(6) -0.1032(5) 0.0886(16) Uani 1 1 d U . .
H13A H 0.7139 0.3493 -0.1510 0.106 Uiso 1 1 calc R . .
H13B H 0.6823 0.4093 -0.0894 0.106 Uiso 1 1 calc R . .
C14 C 0.8191(4) 0.2168(6) -0.0435(5) 0.100(3) Uani 1 1 d U . .
H14A H 0.7765 0.1668 -0.0812 0.150 Uiso 1 1 calc R . .
H14B H 0.8647 0.1854 0.0107 0.150 Uiso 1 1 calc R . .
H14C H 0.8466 0.2475 -0.0763 0.150 Uiso 1 1 calc R . .
C15 C 0.92073(13) 1.02692(16) 0.83235(13) 0.1457(7) Uani 1 1 d DU . .
C16 C 0.58721(13) 0.92946(16) 0.66725(13) 0.1648(7) Uani 1 1 d DU . .
C17 C 0.56780(18) 0.5224(2) 0.66700(16) 0.1912(8) Uani 0.50 1 d PDU . .
C18 C 0.41713(18) 0.4401(2) 0.32134(17) 0.2055(10) Uani 0.50 1 d PDU . .
N3A N 0.76257(16) 0.9430(4) 0.7843(3) 0.1151(9) Uani 0.591(5) 1 d PDU A 1
O8A O 0.8740(5) 0.8481(3) 0.7698(7) 0.1567(18) Uani 0.591(5) 1 d PDU A 1
O9A O 0.8089(6) 0.9931(5) 0.6625(2) 0.1310(16) Uani 0.591(5) 1 d PDU A 1
O10A O 0.6541(3) 1.0290(6) 0.8172(2) 0.1442(16) Uani 0.591(5) 1 d PDU A 1
O11A O 0.6737(4) 1.0963(3) 0.6910(3) 0.1541(16) Uani 0.591(5) 1 d PDU A 1
N3B N 0.74623(16) 1.0131(4) 0.7074(3) 0.1148(9) Uani 0.409(5) 1 d PDU A 2
O8B O 0.8356(6) 0.8561(3) 0.7956(4) 0.1451(16) Uani 0.409(5) 1 d PDU A 2
O9B O 0.8632(3) 0.9317(8) 0.6811(2) 0.1253(16) Uani 0.409(5) 1 d PDU A 2
O10B O 0.6987(7) 0.9780(5) 0.8344(2) 0.1361(17) Uani 0.409(5) 1 d PDU A 2
O11B O 0.6428(6) 1.1113(3) 0.7172(5) 0.1362(18) Uani 0.409(5) 1 d PDU A 2
F1A F 0.9082(3) 1.0419(5) 0.90344(19) 0.1625(15) Uani 0.653(6) 1 d PDU B 1
F2A F 0.9999(2) 0.9806(4) 0.8629(4) 0.1722(16) Uani 0.653(6) 1 d PDU B 1
F3A F 0.9265(4) 1.1128(3) 0.7964(3) 0.1822(16) Uani 0.653(6) 1 d PDU B 1
F1B F 0.9436(5) 0.9945(5) 0.9150(2) 0.1662(15) Uani 0.347(6) 1 d PDU B 2
F2B F 0.99139(18) 1.0297(7) 0.8191(3) 0.1704(17) Uani 0.347(6) 1 d PDU B 2
F3B F 0.8875(4) 1.1192(2) 0.8238(5) 0.1417(19) Uani 0.347(6) 1 d PDU B 2
F4A F 0.5096(2) 0.9788(4) 0.6296(5) 0.1808(18) Uani 0.530(6) 1 d PDU C 1
F5A F 0.6039(3) 0.8904(5) 0.6049(2) 0.1920(14) Uani 0.530(6) 1 d PDU C 1
F6A F 0.5765(3) 0.8549(3) 0.7146(3) 0.1722(13) Uani 0.530(6) 1 d PDU C 1
F4B F 0.5653(4) 0.9575(5) 0.5828(2) 0.1774(15) Uani 0.470(6) 1 d PDU C 2
F5B F 0.6192(4) 0.8367(2) 0.6775(5) 0.191(2) Uani 0.470(6) 1 d PDU C 2
F6B F 0.51535(18) 0.9354(7) 0.6776(3) 0.1974(17) Uani 0.470(6) 1 d PDU C 2
N1 N 1.2597(4) 0.7576(4) 0.4689(3) 0.0839(18) Uani 1 1 d U . .
N2 N 0.7722(3) 0.2944(4) -0.0186(3) 0.0719(11) Uani 1 1 d U . .
N4 N 0.4902(3) 0.5190(3) 0.4847(2) 0.1823(9) Uani 0.50 1 d PDU . .
O1 O 1.2181(2) 0.6416(3) 0.2562(2) 0.0781(14) Uani 1 1 d . . .
O2 O 1.1651(2) 0.5917(3) 0.3467(2) 0.0636(12) Uani 1 1 d . . .
O3 O 0.9714(3) 0.4478(4) 0.0622(3) 0.0920(13) Uani 1 1 d U . .
O4 O 1.1341(3) 0.5691(4) 0.0752(2) 0.0985(17) Uani 1 1 d . . .
O5 O 1.0000 0.4700(3) 0.2500 0.0533(14) Uani 1 2 d SD . .
H5C H 1.0000 0.4084(8) 0.2500 0.064 Uiso 1 2 d SD . .
O6 O 1.1469(2) 0.4241(3) 0.2144(3) 0.0805(13) Uani 1 1 d . . .
O7 O 1.0212(2) 0.6419(4) 0.1586(3) 0.0875(16) Uani 1 1 d . . .
O12 O 0.5575(5) 0.6829(2) 0.5730(6) 0.169(2) Uani 0.50 1 d PDU . .
O13 O 0.6465(2) 0.5394(5) 0.5668(3) 0.1553(13) Uani 0.50 1 d PDU . .
O14 O 0.58841(19) 0.4671(5) 0.4225(3) 0.1957(15) Uani 0.50 1 d PDU . .
O15 O 0.5066(4) 0.3371(3) 0.4711(3) 0.1872(17) Uani 0.50 1 d PDU . .
O16 O 1.0000 0.7375(5) 0.7500 0.118(4) Uani 1 2 d SD . .
H16 H 0.9737(2) 0.7691(16) 0.7723(3) 0.142 Uiso 1 1 d D . .
F7 F 0.5779(5) 0.4234(2) 0.6691(5) 0.1995(19) Uani 0.50 1 d PDU . .
F8 F 0.6352(3) 0.5593(5) 0.7420(3) 0.2070(17) Uani 0.50 1 d PDU . .
F9 F 0.49157(18) 0.5416(6) 0.6681(3) 0.1951(14) Uani 0.50 1 d PDU . .
F10 F 0.34253(18) 0.4377(7) 0.3282(3) 0.2191(16) Uani 0.50 1 d PDU . .
F11 F 0.4185(4) 0.3658(3) 0.2705(3) 0.2203(13) Uani 0.50 1 d PDU . .
F12 F 0.4196(4) 0.5269(3) 0.2836(3) 0.2208(15) Uani 0.50 1 d PDU . .
S1 S 0.83334(10) 0.94584(12) 0.74780(11) 0.1127(5) Uani 1 1 d DU A .
S2 S 0.67716(10) 1.01223(13) 0.74559(10) 0.1083(5) Uani 1 1 d DU A .
S3 S 0.56725(15) 0.57673(18) 0.56695(14) 0.1312(7) Uani 0.50 1 d PDU . .
S4 S 0.51446(17) 0.4315(2) 0.43464(16) 0.1773(10) Uani 0.50 1 d PDU . .
U1 U 1.083416(10) 0.533106(14) 0.186520(10) 0.05466(5) Uani 1 1 d . . .

loop_
_atom_site_aniso_label
_atom_site_aniso_U_11
_atom_site_aniso_U_22
_atom_site_aniso_U_33
_atom_site_aniso_U_23
_atom_site_aniso_U_13
_atom_site_aniso_U_12
C1 0.053(2) 0.084(4) 0.0458(19) -0.017(2) 0.0210(15) -0.021(2)
C2 0.084(3) 0.117(5) 0.076(3) -0.043(3) 0.035(2) -0.038(4)
C3 0.131(4) 0.079(4) 0.124(4) -0.008(4) 0.066(3) -0.011(4)
C4 0.164(5) 0.109(5) 0.146(4) -0.029(4) 0.084(4) -0.009(5)
C5 0.200(5) 0.107(5) 0.137(4) 0.007(4) 0.103(3) -0.025(5)
C6 0.162(4) 0.092(4) 0.087(3) 0.007(3) 0.068(3) -0.021(4)
C7 0.152(6) 0.091(5) 0.102(4) -0.041(4) 0.041(4) -0.057(4)
C8 0.0781(18) 0.097(2) 0.0634(17) -0.0173(19) 0.0405(14) -0.0287(19)
C9 0.0685(16) 0.089(2) 0.0715(17) -0.0108(18) 0.0423(13) -0.0327(18)
C10 0.0741(19) 0.096(2) 0.097(2) 0.003(2) 0.0373(18) -0.026(2)
C11 0.077(2) 0.100(2) 0.105(2) -0.003(2) 0.0379(19) -0.028(2)
C12 0.068(2) 0.099(2) 0.106(2) -0.006(2) 0.0298(19) -0.020(2)
C13 0.0630(19) 0.095(2) 0.097(2) -0.001(2) 0.0295(18) -0.014(2)
C14 0.079(3) 0.081(4) 0.131(4) -0.006(4) 0.043(3) -0.021(3)
C15 0.1248(9) 0.1649(11) 0.1649(9) -0.0530(10) 0.0829(8) -0.0311(9)
C16 0.1389(9) 0.1757(11) 0.1773(9) -0.0696(9) 0.0731(8) -0.0617(9)
C17 0.1659(11) 0.2419(14) 0.2046(9) 0.1174(12) 0.1196(8) 0.089(2)
C18 0.1424(11) 0.2763(17) 0.1761(13) 0.0292(10) 0.0580(11) -0.041(2)
N3A 0.1249(8) 0.0805(19) 0.1469(12) 0.0008(14) 0.0704(7) -0.0056(9)
O8A 0.179(2) 0.0934(13) 0.222(4) 0.0148(15) 0.1157(19) 0.0302(15)
O9A 0.145(3) 0.115(3) 0.1447(12) -0.0010(14) 0.0779(12) 0.000(3)
O10A 0.1521(16) 0.140(4) 0.1423(10) -0.0275(13) 0.0714(8) 0.0145(18)
O11A 0.159(3) 0.1027(16) 0.1963(16) 0.0297(14) 0.0809(15) 0.0118(15)
N3B 0.1225(8) 0.0790(19) 0.1523(12) -0.0061(16) 0.0728(6) -0.0021(9)
O8B 0.173(3) 0.0941(15) 0.1798(17) 0.0157(14) 0.0936(15) 0.0206(15)
O9B 0.1164(15) 0.122(5) 0.1375(11) -0.0161(14) 0.0606(8) 0.0059(19)
O10B 0.161(3) 0.113(3) 0.1366(11) -0.0079(14) 0.0728(11) -0.019(5)
O11B 0.160(2) 0.1021(14) 0.181(3) 0.0080(16) 0.109(2) 0.0171(16)
F1A 0.1543(15) 0.181(4) 0.1562(10) -0.0566(13) 0.0767(8) 0.0190(19)
F2A 0.1172(12) 0.216(2) 0.202(3) -0.066(2) 0.0911(13) -0.0271(15)
F3A 0.175(3) 0.1609(15) 0.1962(18) -0.0654(15) 0.0767(16) -0.0803(14)
F1B 0.143(3) 0.204(3) 0.1555(11) -0.0497(15) 0.0738(11) -0.026(4)
F2B 0.1348(10) 0.193(4) 0.2113(17) -0.055(3) 0.1048(9) -0.0414(14)
F3B 0.162(2) 0.1395(14) 0.165(4) -0.0760(15) 0.112(2) -0.0598(16)
F4A 0.1102(13) 0.229(2) 0.201(4) -0.0466(18) 0.0721(15) -0.0715(14)
F5A 0.1868(18) 0.205(3) 0.1812(11) -0.0906(13) 0.0853(9) -0.0640(18)
F6A 0.144(2) 0.1562(18) 0.2373(15) -0.0797(14) 0.1071(12) -0.0793(14)
F4B 0.141(2) 0.217(3) 0.1581(11) -0.0775(15) 0.0578(10) -0.028(4)
F5B 0.190(2) 0.1478(14) 0.217(4) -0.0851(16) 0.082(2) -0.0849(14)
F6B 0.1367(10) 0.231(4) 0.2255(17) -0.049(3) 0.0873(9) -0.0816(15)
N1 0.112(3) 0.071(3) 0.071(2) -0.022(2) 0.0450(19) -0.038(2)
N2 0.0580(13) 0.0855(18) 0.0829(15) -0.0019(15) 0.0422(11) -0.0240(14)
N4 0.1257(12) 0.1927(13) 0.2030(11) 0.0130(11) 0.0572(10) 0.0135(15)
O1 0.0570(15) 0.095(3) 0.0795(19) -0.0166(19) 0.0298(13) -0.0405(17)
O2 0.0662(16) 0.063(2) 0.0602(15) -0.0126(16) 0.0290(12) -0.0169(17)
O3 0.0864(17) 0.114(2) 0.0727(16) -0.0129(17) 0.0355(13) -0.0370(17)
O4 0.098(2) 0.143(4) 0.0571(17) -0.009(2) 0.0390(13) -0.061(2)
O5 0.0673(19) 0.034(2) 0.0699(19) 0.000 0.0415(14) 0.000
O6 0.0799(16) 0.065(3) 0.121(2) -0.0219(19) 0.0677(12) -0.0022(18)
O7 0.0583(17) 0.076(3) 0.121(3) 0.034(2) 0.0364(17) 0.0064(19)
O12 0.127(3) 0.1437(12) 0.223(3) 0.0491(13) 0.072(3) 0.0239(15)
O13 0.1171(10) 0.174(3) 0.2010(18) 0.041(3) 0.0970(9) 0.0187(16)
O14 0.1224(10) 0.229(3) 0.219(2) 0.0200(18) 0.0676(9) 0.0084(14)
O15 0.100(3) 0.1914(14) 0.222(2) 0.0203(13) 0.0373(19) 0.0107(17)
O16 0.122(5) 0.038(4) 0.174(6) 0.000 0.053(4) 0.000
F7 0.171(3) 0.2369(13) 0.210(3) 0.1442(13) 0.106(2) 0.0887(15)
F8 0.1808(18) 0.270(2) 0.2019(15) 0.115(2) 0.117(3) 0.073(3)
F9 0.1770(10) 0.262(3) 0.2008(17) 0.121(3) 0.1346(9) 0.0789(17)
F10 0.1162(10) 0.305(4) 0.193(2) 0.0331(17) 0.0380(9) -0.0306(15)
F11 0.158(2) 0.2749(16) 0.1955(17) 0.0166(14) 0.0576(14) -0.044(2)
F12 0.170(2) 0.2720(15) 0.187(2) 0.0372(14) 0.0576(16) -0.031(2)
S1 0.1229(6) 0.0776(9) 0.1436(8) -0.0131(7) 0.0681(5) -0.0013(7)
S2 0.1054(6) 0.0864(9) 0.1311(8) -0.0138(7) 0.0545(5) -0.0154(7)
S3 0.0927(10) 0.1396(13) 0.1855(9) 0.0484(9) 0.0858(7) -0.0038(13)
S4 0.1095(12) 0.2007(16) 0.2025(13) 0.0140(9) 0.0584(10) 0.0175(14)
U1 0.05463(6) 0.05617(9) 0.05304(6) -0.00453(7) 0.02547(4) -0.01662(7)

loop_
_atom_type_symbol
_atom_type_description
_atom_type_scat_dispersion_real
_atom_type_scat_dispersion_imag
_atom_type_scat_source
C C 0.0181 0.0091 'International Tables Vol C Tables 4.2.6.8 and 6.1.1.4'
H H 0.0000 0.0000 'International Tables Vol C Tables 4.2.6.8 and 6.1.1.4'
N N 0.0311 0.0180 'International Tables Vol C Tables 4.2.6.8 and 6.1.1.4'
O O 0.0492 0.0322 'International Tables Vol C Tables 4.2.6.8 and 6.1.1.4'
F F 0.0727 0.0534 'International Tables Vol C Tables 4.2.6.8 and 6.1.1.4'
S S 0.3331 0.5567 'International Tables Vol C Tables 4.2.6.8 and 6.1.1.4'
U U -4.3638 13.4090 'International Tables Vol C Tables 4.2.6.8 and 6.1.1.4'

loop_
_geom_angle_atom_site_label_1
_geom_angle_atom_site_label_2
_geom_angle_atom_site_label_3
_geom_angle
_geom_angle_site_symmetry_1
_geom_angle_site_symmetry_3
_geom_angle_publ_flag
O2 C1 O1 121.6(4) . . ?
O2 C1 C2 123.0(5) . . ?
O1 C1 C2 115.3(5) . . ?
O2 C1 U1 61.3(2) . . ?
O1 C1 U1 60.6(2) . . ?
C2 C1 U1 169.5(4) . . ?
N1 C2 C1 117.2(6) . . ?
N1 C2 H2A 108.0 . . ?
C1 C2 H2A 108.0 . . ?
N1 C2 H2B 108.0 . . ?
C1 C2 H2B 108.0 . . ?
H2A C2 H2B 107.2 . . ?
C4 C3 N1 105.2(6) . . ?
C4 C3 H3A 110.7 . . ?
N1 C3 H3A 110.7 . . ?
C4 C3 H3B 110.7 . . ?
N1 C3 H3B 110.7 . . ?
H3A C3 H3B 108.8 . . ?
C3 C4 C5 106.0(9) . . ?
C3 C4 H4A 110.5 . . ?
C5 C4 H4A 110.5 . . ?
C3 C4 H4B 110.5 . . ?
C5 C4 H4B 110.5 . . ?
H4A C4 H4B 108.7 . . ?
C6 C5 C4 105.6(8) . . ?
C6 C5 H5A 110.6 . . ?
C4 C5 H5A 110.6 . . ?
C6 C5 H5B 110.6 . . ?
C4 C5 H5B 110.6 . . ?
H5A C5 H5B 108.8 . . ?
N1 C6 C5 109.1(7) . . ?
N1 C6 H6A 109.9 . . ?
C5 C6 H6A 109.9 . . ?
N1 C6 H6B 109.9 . . ?
C5 C6 H6B 109.9 . . ?
H6A C6 H6B 108.3 . . ?
N1 C7 H7A 109.5 . . ?
N1 C7 H7B 109.5 . . ?
H7A C7 H7B 109.5 . . ?
N1 C7 H7C 109.5 . . ?
H7A C7 H7C 109.5 . . ?
H7B C7 H7C 109.5 . . ?
O3 C8 C9 115.2(5) . . ?
C8 C9 N2 115.6(5) . . ?
C8 C9 H9A 108.4 . . ?
N2 C9 H9A 108.4 . . ?
C8 C9 H9B 108.4 . . ?
N2 C9 H9B 108.4 . . ?
H9A C9 H9B 107.4 . . ?
C11 C10 N2 104.3(5) . . ?
C11 C10 H10A 110.9 . . ?
N2 C10 H10A 110.9 . . ?
C11 C10 H10B 110.9 . . ?
N2 C10 H10B 110.9 . . ?
H10A C10 H10B 108.9 . . ?
C10 C11 C12 108.8(6) . . ?
C10 C11 H11A 109.9 . . ?
C12 C11 H11A 109.9 . . ?
C10 C11 H11B 109.9 . . ?
C12 C11 H11B 109.9 . . ?
H11A C11 H11B 108.3 . . ?
C11 C12 C13 105.3(5) . . ?
C11 C12 H12A 110.7 . . ?
C13 C12 H12A 110.7 . . ?
C11 C12 H12B 110.7 . . ?
C13 C12 H12B 110.7 . . ?
H12A C12 H12B 108.8 . . ?
N2 C13 C12 104.1(6) . . ?
N2 C13 H13A 110.9 . . ?
C12 C13 H13A 110.9 . . ?
N2 C13 H13B 110.9 . . ?
C12 C13 H13B 110.9 . . ?
H13A C13 H13B 108.9 . . ?
N2 C14 H14A 109.5 . . ?
N2 C14 H14B 109.5 . . ?
H14A C14 H14B 109.5 . . ?
N2 C14 H14C 109.5 . . ?
H14A C14 H14C 109.5 . . ?
H14B C14 H14C 109.5 . . ?
F2B C15 F3A 68.1(5) . . ?
F2B C15 F1A 134.1(3) . . ?
F3A C15 F1A 111.1(4) . . ?
F2B C15 F1B 110.4(4) . . ?
F3A C15 F1B 135.6(4) . . ?
F2B C15 F3B 109.1(5) . . ?
F1A C15 F3B 73.6(5) . . ?
F1B C15 F3B 108.2(5) . . ?
F3A C15 F2A 107.3(4) . . ?
F1A C15 F2A 106.6(4) . . ?
F1B C15 F2A 73.0(5) . . ?
F3B C15 F2A 139.8(4) . . ?
F2B C15 S1 110.5(3) . . ?
F3A C15 S1 111.4(2) . . ?
F1A C15 S1 111.7(3) . . ?
F1B C15 S1 110.2(3) . . ?
F3B C15 S1 108.4(2) . . ?
F2A C15 S1 108.5(3) . . ?
F6B C16 F5A 134.0(3) . . ?
F6B C16 F5B 112.8(5) . . ?
F5A C16 F5B 60.3(5) . . ?
F5A C16 F4A 110.9(4) . . ?
F5B C16 F4A 140.6(4) . . ?
F6B C16 F4B 108.4(4) . . ?
F5A C16 F4B 47.4(4) . . ?
F5B C16 F4B 106.8(5) . . ?
F4A C16 F4B 69.1(5) . . ?
F6B C16 F6A 64.5(4) . . ?
F5A C16 F6A 108.6(4) . . ?
F5B C16 F6A 52.7(5) . . ?
F4A C16 F6A 105.5(4) . . ?
F4B C16 F6A 142.2(4) . . ?
F6B C16 S2 112.1(3) . . ?
F5A C16 S2 112.9(3) . . ?
F5B C16 S2 108.5(3) . . ?
F4A C16 S2 109.9(3) . . ?
F4B C16 S2 108.0(3) . . ?
F6A C16 S2 108.8(2) . . ?
F9 C17 F8 108.7(4) . . ?
F9 C17 F7 107.7(5) . . ?
F8 C17 F7 107.5(4) . . ?
F9 C17 S3 110.9(3) . . ?
F8 C17 S3 110.5(3) . . ?
F7 C17 S3 111.3(4) . . ?
F11 C18 F10 110.5(5) . . ?
F11 C18 F12 109.4(4) . . ?
F10 C18 F12 108.1(5) . . ?
F11 C18 S4 109.9(3) . . ?
F10 C18 S4 109.5(3) . . ?
F12 C18 S4 109.4(3) . . ?
S2 N3A S1 122.9(3) . . ?
S1 N3B S2 122.9(3) . . ?
C2 N1 C6 114.9(6) . . ?
C2 N1 C3 114.2(5) . . ?
C6 N1 C3 103.9(6) . . ?
C2 N1 C7 107.4(6) . . ?
C6 N1 C7 107.7(5) . . ?
C3 N1 C7 108.4(6) . . ?
C14 N2 C9 107.9(4) . . ?
C14 N2 C13 110.9(5) . . ?
C9 N2 C13 112.8(5) . . ?
C14 N2 C10 107.6(6) . . ?
C9 N2 C10 112.0(5) . . ?
C13 N2 C10 105.6(4) . . ?
S3 N4 S4 120.2(3) . . ?
C1 O1 U1 93.0(3) . . ?
C1 O2 U1 92.4(3) . . ?
C8 O3 U1 160.0(5) . . ?
U1 O5 H5C 111.49(10) . . ?
O8B S1 O9A 147.7(4) . . ?
O9A S1 O8A 122.0(6) . . ?
O8B S1 O9B 113.5(6) . . ?
O9A S1 O9B 47.5(5) . . ?
O8A S1 O9B 77.2(7) . . ?
O8B S1 N3B 119.1(4) . . ?
O9A S1 N3B 63.5(4) . . ?
O8A S1 N3B 149.5(4) . . ?
O9B S1 N3B 110.0(3) . . ?
O8B S1 N3A 65.6(4) . . ?
O9A S1 N3A 119.0(4) . . ?
O8A S1 N3A 103.7(5) . . ?
O9B S1 N3A 154.8(3) . . ?
N3B S1 N3A 57.0(3) . . ?
O8B S1 C15 105.2(3) . . ?
O9A S1 C15 104.9(3) . . ?
O8A S1 C15 102.9(3) . . ?
O9B S1 C15 103.0(3) . . ?
N3B S1 C15 104.1(2) . . ?
N3A S1 C15 101.3(2) . . ?
O10B S2 O11A 146.0(3) . . ?
O10B S2 O11B 120.2(5) . . ?
O11A S2 O10A 117.7(4) . . ?
O11B S2 O10A 84.6(5) . . ?
O10B S2 N3A 69.7(5) . . ?
O11A S2 N3A 118.3(4) . . ?
O11B S2 N3A 145.9(5) . . ?
O10A S2 N3A 107.8(3) . . ?
O10B S2 N3B 123.6(5) . . ?
O11A S2 N3B 63.1(4) . . ?
O11B S2 N3B 96.9(5) . . ?
O10A S2 N3B 151.7(2) . . ?
N3A S2 N3B 57.2(3) . . ?
O10B S2 C16 105.6(3) . . ?
O11A S2 C16 104.2(2) . . ?
O11B S2 C16 104.4(3) . . ?
O10A S2 C16 103.2(3) . . ?
N3A S2 C16 103.4(2) . . ?
N3B S2 C16 103.8(2) . . ?
O13 S3 O12 118.9(5) . . ?
O13 S3 N4 102.4(3) . . ?
O12 S3 N4 117.9(3) . . ?
O13 S3 C17 105.6(3) . . ?
O12 S3 C17 106.1(4) . . ?
N4 S3 C17 104.6(2) . . ?
O15 S4 O14 127.8(4) . . ?
O15 S4 N4 108.5(4) . . ?
O14 S4 N4 106.9(4) . . ?
O15 S4 C18 106.1(3) . . ?
O14 S4 C18 104.3(2) . . ?
N4 S4 C18 99.8(2) . . ?
O7 U1 O6 179.4(2) . . ?
O7 U1 O5 90.1(2) . . ?
O6 U1 O5 90.42(19) . . ?
O7 U1 O3 91.94(18) . . ?
O6 U1 O3 88.29(17) . . ?
O5 U1 O3 79.51(14) . . ?
O7 U1 O4 91.1(2) . . ?
O6 U1 O4 88.4(2) . . ?
O5 U1 O4 160.62(11) . . ?
O3 U1 O4 81.12(16) . . ?
O7 U1 O1 86.81(17) . . ?
O6 U1 O1 92.73(16) . . ?
O5 U1 O1 128.88(12) . . ?
O3 U1 O1 151.55(17) . . ?
O4 U1 O1 70.50(14) . . ?
O7 U1 O2 89.09(17) . . ?
O6 U1 O2 90.91(16) . . ?
O5 U1 O2 76.32(11) . . ?
O3 U1 O2 155.81(17) . . ?
O4 U1 O2 123.04(13) . . ?
O1 U1 O2 52.64(14) . . ?
O7 U1 C1 86.26(17) . . ?
O6 U1 C1 93.49(17) . . ?
O5 U1 C1 102.42(13) . . ?
O3 U1 C1 177.35(17) . . ?
O4 U1 C1 96.96(15) . . ?
O1 U1 C1 26.46(16) . . ?
O2 U1 C1 26.25(15) . . ?

loop_
_geom_bond_atom_site_label_1
_geom_bond_atom_site_label_2
_geom_bond_distance
_geom_bond_site_symmetry_2
_geom_bond_publ_flag
C1 O2 1.251(7) . ?
C1 O1 1.261(7) . ?
C1 C2 1.516(8) . ?
C1 U1 2.825(5) . ?
C2 N1 1.466(10) . ?
C2 H2A 0.9700 . ?
C2 H2B 0.9700 . ?
C3 C4 1.514(15) . ?
C3 N1 1.517(10) . ?
C3 H3A 0.9700 . ?
C3 H3B 0.9700 . ?
C4 C5 1.536(13) . ?
C4 H4A 0.9700 . ?
C4 H4B 0.9700 . ?
C5 C6 1.482(15) . ?
C5 H5A 0.9700 . ?
C5 H5B 0.9700 . ?
C6 N1 1.473(10) . ?
C6 H6A 0.9700 . ?
C6 H6B 0.9700 . ?
C7 N1 1.531(9) . ?
C7 H7A 0.9600 . ?
C7 H7B 0.9600 . ?
C7 H7C 0.9600 . ?
C8 O3 1.233(6) . ?
C8 C9 1.480(9) . ?
C9 N2 1.519(7) . ?
C9 H9A 0.9700 . ?
C9 H9B 0.9700 . ?
C10 C11 1.480(8) . ?
C10 N2 1.533(10) . ?
C10 H10A 0.9700 . ?
C10 H10B 0.9700 . ?
C11 C12 1.546(11) . ?
C11 H11A 0.9700 . ?
C11 H11B 0.9700 . ?
C12 C13 1.550(10) . ?
C12 H12A 0.9700 . ?
C12 H12B 0.9700 . ?
C13 N2 1.522(7) . ?
C13 H13A 0.9700 . ?
C13 H13B 0.9700 . ?
C14 N2 1.473(10) . ?
C14 H14A 0.9600 . ?
C14 H14B 0.9600 . ?
C14 H14C 0.9600 . ?
C15 F2B 1.311(5) . ?
C15 F3A 1.313(4) . ?
C15 F1A 1.315(4) . ?
C15 F1B 1.316(4) . ?
C15 F3B 1.325(4) . ?
C15 F2A 1.332(4) . ?
C15 S1 1.829(2) . ?
C16 F6B 1.305(4) . ?
C16 F5A 1.308(5) . ?
C16 F5B 1.322(4) . ?
C16 F4A 1.324(4) . ?
C16 F4B 1.330(4) . ?
C16 F6A 1.331(5) . ?
C16 S2 1.825(2) . ?
C17 F9 1.319(5) . ?
C17 F8 1.321(4) . ?
C17 F7 1.323(4) . ?
C17 S3 1.815(4) . ?
C18 F11 1.308(5) . ?
C18 F10 1.317(5) . ?
C18 F12 1.322(5) . ?
C18 S4 1.826(3) . ?
N3A S2 1.565(4) . ?
N3A S1 1.577(4) . ?
O8A S1 1.430(4) . ?
O9A S1 1.426(5) . ?
O10A S2 1.439(5) . ?
O11A S2 1.423(5) . ?
N3B S1 1.571(4) . ?
N3B S2 1.571(5) . ?
O8B S1 1.424(5) . ?
O9B S1 1.435(5) . ?
O10B S2 1.423(5) . ?
O11B S2 1.424(4) . ?
N4 S3 1.569(4) . ?
N4 S4 1.593(5) . ?
O1 U1 2.464(4) . ?
O2 U1 2.481(3) . ?
O3 U1 2.331(4) . ?
O4 U1 2.433(5) . ?
O5 U1 2.2841(16) . ?
O5 H5C 0.818(12) . ?
O6 U1 1.726(4) . ?
O7 U1 1.714(4) . ?
O12 S3 1.427(4) . ?
O13 S3 1.426(5) . ?
O14 S4 1.435(5) . ?
O15 S4 1.425(5) . ?
O16 H16 0.817(12) . ?
